data_2201193
loop_
_publ_author_name
'Vande Velde, Christophe M. L.'
'Hoefnagels, Roel'
'Geise, Herman J.'

_publ_section_title
;
 4,4'-Bis[2,2-bis(4-methoxyphenyl)ethenyl]biphenyl
;
_journal_issue 4
_journal_name_full 'Acta Crystallographica Section E'
_journal_page_first o454
_journal_page_last o455
_journal_paper_doi 10.1107/S1600536802004907
_journal_volume 58
_journal_year 2002
_chemical_formula_iupac 'C44 H38 O4'
_chemical_formula_moiety 'C44 H38 O4'
_chemical_formula_sum 'C44 H38 O4'
_chemical_formula_weight 630.74
_chemical_melting_point 484.1(10)
_chemical_name_systematic
;
 4,4'bis[2,2bis(4-methoxyphenyl)ethenyl]biphenyl
;
_space_group_IT_number 2
_symmetry_cell_setting triclinic
_symmetry_space_group_name_Hall '-P 1'
_symmetry_space_group_name_H-M 'P -1'
_atom_sites_solution_hydrogens geom
_atom_sites_solution_primary direct
_atom_sites_solution_secondary difmap
_cell_angle_alpha 92.51(3)
_cell_angle_beta 90.13(3)
_cell_angle_gamma 96.91(3)
_cell_formula_units_Z 1
_cell_length_a 7.748(2)
_cell_length_b 8.792(3)
_cell_length_c 12.410(5)
_cell_measurement_reflns_used 25
_cell_measurement_temperature 293(2)
_cell_measurement_theta_max 17
_cell_measurement_theta_min 10
_cell_volume 838.4(5)
_computing_cell_refinement 'CAD-4 Software'
_computing_data_collection 'CAD-4 Software (Enraf Nonius, 1994)'
_computing_data_reduction 'CAD-4 Software and WinGX (Farrugia, 1999)'
_computing_molecular_graphics
;
ORTEPII (Johnson, 1976) and PLATON (Spek, 2001)
;
_computing_publication_material SHELXL97
_computing_structure_refinement 'SHELXL97 (Sheldrick, 1997)'
_computing_structure_solution 'SHELXS97 (Sheldrick, 1990)'
_diffrn_ambient_temperature 293(2)
_diffrn_measured_fraction_theta_full 0.998
_diffrn_measured_fraction_theta_max 0.998
_diffrn_measurement_device_type 'Enraf-Nonius CAD-4'
_diffrn_measurement_method \w/2\q
_diffrn_radiation_monochromator graphite
_diffrn_radiation_source 'fine-focus sealed tube'
_diffrn_radiation_type MoK\a
_diffrn_radiation_wavelength 0.71073
_diffrn_reflns_av_R_equivalents 0.0213
_diffrn_reflns_av_sigmaI/netI 0.0263
_diffrn_reflns_limit_h_max 9
_diffrn_reflns_limit_h_min -9
_diffrn_reflns_limit_k_max 10
_diffrn_reflns_limit_k_min -10
_diffrn_reflns_limit_l_max 14
_diffrn_reflns_limit_l_min -14
_diffrn_reflns_number 5886
_diffrn_reflns_theta_full 24.96
_diffrn_reflns_theta_max 24.96
_diffrn_reflns_theta_min 1.64
_diffrn_standards_decay_% 0
_diffrn_standards_interval_time 7200
_diffrn_standards_number 3
_exptl_absorpt_coefficient_mu 0.079
_exptl_absorpt_correction_type none
_exptl_crystal_colour 'light yellow--green'
_exptl_crystal_density_diffrn 1.249
_exptl_crystal_density_method 'not measured'
_exptl_crystal_description prism
_exptl_crystal_F_000 334
_exptl_crystal_size_max 0.3
_exptl_crystal_size_mid 0.3
_exptl_crystal_size_min 0.3
_refine_diff_density_max 0.107
_refine_diff_density_min -0.163
_refine_ls_extinction_method none
_refine_ls_goodness_of_fit_ref 1.010
_refine_ls_hydrogen_treatment refall
_refine_ls_matrix_type full
_refine_ls_number_parameters 274
_refine_ls_number_reflns 2943
_refine_ls_number_restraints 0
_refine_ls_restrained_S_all 1.010
_refine_ls_R_factor_all 0.0598
_refine_ls_R_factor_gt 0.0380
_refine_ls_shift/su_max <0.001
_refine_ls_shift/su_mean 0.000
_refine_ls_structure_factor_coef Fsqd
_refine_ls_weighting_details 'calc w = 1/[\s^2^(Fo^2^)+(0.0502P)^2^+0.1052P] where P = (Fo^2^+2Fc^2^)/3'
_refine_ls_weighting_scheme calc
_refine_ls_wR_factor_gt 0.0899
_refine_ls_wR_factor_ref 0.1016
_reflns_number_gt 2138
_reflns_number_total 2943
_reflns_threshold_expression I>2\s(I)
_cod_data_source_file wn6087.cif
_cod_data_source_block I
_cod_depositor_comments
;
The following automatic conversions were performed:

'_chemical_melting_point' value '210-212\%' was changed to
'484.1(10)' - it was converted from degrees Celsius(C) to Kelvins(K),
the average value was taken and precision was estimated.

Automatic conversion script
Id: cif_fix_values 1646 2011-03-28 12:23:43Z adriana 

The following automatic conversions were performed:

'_chemical_melting_point' value '210-212\%' was changed to
'484.1(10)' - it was converted from degrees Celsius(C) to Kelvins(K),
the average value was taken and precision was estimated.

Automatic conversion script
Id: cif_fix_values 1715 2011-07-08 13:25:40Z adriana 
;
_cod_database_code 2201193
_cod_database_fobs_code 2201193

loop_
_symmetry_equiv_pos_as_xyz
'x, y, z'
'-x, -y, -z'

loop_
_atom_site_label
_atom_site_fract_x
_atom_site_fract_y
_atom_site_fract_z
_atom_site_U_iso_or_equiv
_atom_site_adp_type
_atom_site_calc_flag
_atom_site_refinement_flags
_atom_site_occupancy
_atom_site_disorder_assembly
_atom_site_disorder_group
_atom_site_type_symbol
O1 0.40049(16) -0.18029(12) 0.26682(10) 0.0590(3) Uani d . 1 . . O
C1 0.95731(19) 0.92495(16) 0.01648(12) 0.0397(3) Uani d . 1 . . C
C8 0.6903(2) 0.42967(17) 0.21031(12) 0.0428(4) Uani d . 1 . . C
C9 0.60446(19) 0.27249(17) 0.22458(12) 0.0426(4) Uani d . 1 . . C
C13 0.5712(2) 0.04317(18) 0.32676(14) 0.0492(4) Uani d . 1 . . C
H13 0.600(2) -0.011(2) 0.3893(14) 0.059 Uiso d . 1 . . H
C12 0.4622(2) -0.03157(17) 0.24853(13) 0.0458(4) Uani d . 1 . . C
C15 0.7614(2) 0.52010(17) 0.30800(12) 0.0432(4) Uani d . 1 . . C
C6 0.8630(2) 0.91000(18) 0.11132(13) 0.0468(4) Uani d . 1 . . C
H6 0.848(2) 0.999(2) 0.1569(13) 0.056 Uiso d . 1 . . H
C4 0.7957(2) 0.63693(17) 0.08225(12) 0.0434(4) Uani d . 1 . . C
C2 0.9643(2) 0.79104(18) -0.04618(13) 0.0511(4) Uani d . 1 . . C
H2 1.027(2) 0.793(2) -0.1137(14) 0.061 Uiso d . 1 . . H
C7 0.7162(2) 0.48489(18) 0.11187(13) 0.0473(4) Uani d . 1 . . C
H7 0.680(2) 0.4137(19) 0.0496(14) 0.057 Uiso d . 1 . . H
C3 0.8834(2) 0.65243(19) -0.01497(13) 0.0510(4) Uani d . 1 . . C
H3 0.891(2) 0.562(2) -0.0621(14) 0.061 Uiso d . 1 . . H
C14 0.6406(2) 0.19342(18) 0.31555(13) 0.0468(4) Uani d . 1 . . C
H14 0.719(2) 0.2442(19) 0.3710(14) 0.056 Uiso d . 1 . . H
C11 0.4214(2) 0.0448(2) 0.15928(14) 0.0525(4) Uani d . 1 . . C
H11 0.346(2) -0.005(2) 0.1034(14) 0.063 Uiso d . 1 . . H
C5 0.7863(2) 0.77102(18) 0.14410(13) 0.0487(4) Uani d . 1 . . C
H5 0.724(2) 0.7675(19) 0.2108(14) 0.058 Uiso d . 1 . . H
C10 0.4915(2) 0.1951(2) 0.14863(14) 0.0510(4) Uani d . 1 . . C
H10 0.459(2) 0.247(2) 0.0843(14) 0.061 Uiso d . 1 . . H
C20 0.6562(2) 0.57786(19) 0.38532(13) 0.0501(4) Uani d . 1 . . C
H20 0.529(2) 0.5513(19) 0.3796(13) 0.060 Uiso d . 1 . . H
O2 0.98523(18) 0.80877(17) 0.55581(11) 0.0779(4) Uani d . 1 . . O
C19 0.7256(2) 0.6744(2) 0.46991(13) 0.0530(4) Uani d . 1 . . C
H19 0.648(2) 0.716(2) 0.5208(15) 0.064 Uiso d . 1 . . H
C17 1.0100(2) 0.6498(2) 0.40436(15) 0.0584(5) Uani d . 1 . . C
H17 1.136(3) 0.676(2) 0.4126(15) 0.070 Uiso d . 1 . . H
C16 0.9396(2) 0.5551(2) 0.32123(14) 0.0520(4) Uani d . 1 . . C
H16 1.015(2) 0.5128(19) 0.2677(14) 0.062 Uiso d . 1 . . H
C18 0.9024(2) 0.71183(19) 0.47807(13) 0.0537(4) Uani d . 1 . . C
C21 0.3170(3) -0.2696(3) 0.1797(2) 0.0733(6) Uani d . 1 . . C
H21A 0.197(4) -0.242(3) 0.161(2) 0.110 Uiso d . 1 . . H
H21B 0.302(3) -0.376(3) 0.2054(19) 0.110 Uiso d . 1 . . H
H21C 0.394(3) -0.261(3) 0.112(2) 0.110 Uiso d . 1 . . H
C22 0.8802(4) 0.8879(4) 0.6278(2) 0.0968(9) Uani d . 1 . . C
H22A 0.790(4) 0.948(3) 0.583(2) 0.145 Uiso d . 1 . . H
H22B 0.964(4) 0.952(4) 0.672(2) 0.145 Uiso d . 1 . . H
H22C 0.814(4) 0.800(4) 0.672(2) 0.145 Uiso d . 1 . . H

loop_
_atom_site_aniso_label
_atom_site_aniso_U_11
_atom_site_aniso_U_22
_atom_site_aniso_U_33
_atom_site_aniso_U_12
_atom_site_aniso_U_13
_atom_site_aniso_U_23
O1 0.0668(8) 0.0397(6) 0.0674(8) -0.0076(6) 0.0030(6) 0.0047(5)
C1 0.0428(8) 0.0376(8) 0.0399(8) 0.0093(6) 0.0005(6) 0.0047(6)
C8 0.0447(9) 0.0368(8) 0.0467(9) 0.0044(7) 0.0043(7) 0.0018(7)
C9 0.0433(8) 0.0393(8) 0.0450(9) 0.0036(7) 0.0032(7) 0.0031(7)
C13 0.0578(10) 0.0421(9) 0.0478(9) 0.0040(8) -0.0005(8) 0.0071(7)
C12 0.0455(9) 0.0376(8) 0.0531(9) 0.0001(7) 0.0063(7) 0.0024(7)
C15 0.0497(9) 0.0347(8) 0.0447(9) 0.0013(7) 0.0031(7) 0.0052(7)
C6 0.0572(10) 0.0354(8) 0.0479(9) 0.0070(7) 0.0113(7) -0.0002(7)
C4 0.0494(9) 0.0374(8) 0.0434(9) 0.0046(7) -0.0004(7) 0.0051(7)
C2 0.0724(12) 0.0404(9) 0.0406(9) 0.0068(8) 0.0133(8) 0.0035(7)
C7 0.0565(10) 0.0380(9) 0.0464(9) 0.0021(7) 0.0018(7) 0.0000(7)
C3 0.0720(11) 0.0382(9) 0.0418(9) 0.0042(8) 0.0063(8) -0.0015(7)
C14 0.0522(10) 0.0419(9) 0.0450(9) 0.0012(7) -0.0030(7) 0.0009(7)
C11 0.0504(10) 0.0509(10) 0.0529(10) -0.0069(8) -0.0061(8) 0.0004(8)
C5 0.0588(10) 0.0401(9) 0.0474(9) 0.0057(7) 0.0154(8) 0.0037(7)
C10 0.0528(10) 0.0506(10) 0.0485(10) -0.0009(8) -0.0060(8) 0.0089(8)
C20 0.0475(10) 0.0497(10) 0.0519(10) 0.0010(8) 0.0058(8) 0.0016(8)
O2 0.0716(9) 0.0890(10) 0.0707(9) 0.0123(8) -0.0162(7) -0.0294(8)
C19 0.0576(11) 0.0541(10) 0.0476(10) 0.0092(8) 0.0080(8) -0.0016(8)
C17 0.0465(10) 0.0636(11) 0.0642(11) 0.0059(9) -0.0036(9) -0.0054(9)
C16 0.0485(10) 0.0539(10) 0.0533(10) 0.0062(8) 0.0051(8) -0.0035(8)
C18 0.0599(11) 0.0516(10) 0.0488(10) 0.0063(8) -0.0072(8) -0.0039(8)
C21 0.0753(14) 0.0532(12) 0.0839(15) -0.0198(11) -0.0041(12) -0.0040(11)
C22 0.1007(19) 0.109(2) 0.0778(17) 0.0183(16) -0.0105(14) -0.0472(15)

loop_
_atom_type_symbol
_atom_type_description
_atom_type_scat_dispersion_real
_atom_type_scat_dispersion_imag
_atom_type_scat_source
C C 0.0033 0.0016 'International Tables Vol C Tables 4.2.6.8 and 6.1.1.4'
H H 0.0000 0.0000 'International Tables Vol C Tables 4.2.6.8 and 6.1.1.4'
N N 0.0061 0.0033 'International Tables Vol C Tables 4.2.6.8 and 6.1.1.4'
O O 0.0106 0.0060 'International Tables Vol C Tables 4.2.6.8 and 6.1.1.4'

loop_
_geom_angle_atom_site_label_1
_geom_angle_atom_site_label_2
_geom_angle_atom_site_label_3
_geom_angle_site_symmetry_3
_geom_angle
C12 O1 C21 . 117.36(15)
C2 C1 C6 . 116.06(14)
C2 C1 C1 2_775 122.06(17)
C6 C1 C1 2_775 121.87(17)
C7 C8 C9 . 121.25(14)
C7 C8 C15 . 120.70(14)
C9 C8 C15 . 117.83(13)
C10 C9 C14 . 117.04(15)
C10 C9 C8 . 122.64(14)
C14 C9 C8 . 120.27(14)
C12 C13 C14 . 120.32(16)
C12 C13 H13 . 119.3(10)
C14 C13 H13 . 120.4(10)
O1 C12 C11 . 124.35(15)
O1 C12 C13 . 115.94(15)
C11 C12 C13 . 119.70(15)
C20 C15 C16 . 117.58(15)
C20 C15 C8 . 122.52(15)
C16 C15 C8 . 119.84(14)
C5 C6 C1 . 122.51(15)
C5 C6 H6 . 117.0(10)
C1 C6 H6 . 120.5(10)
C5 C4 C3 . 116.28(15)
C5 C4 C7 . 124.29(15)
C3 C4 C7 . 119.41(14)
C3 C2 C1 . 121.48(15)
C3 C2 H2 . 118.1(10)
C1 C2 H2 . 120.4(10)
C8 C7 C4 . 128.93(15)
C8 C7 H7 . 116.7(10)
C4 C7 H7 . 114.3(10)
C2 C3 C4 . 122.24(15)
C2 C3 H3 . 118.3(10)
C4 C3 H3 . 119.5(10)
C13 C14 C9 . 121.13(16)
C13 C14 H14 . 119.3(10)
C9 C14 H14 . 119.5(10)
C12 C11 C10 . 119.63(16)
C12 C11 H11 . 121.2(11)
C10 C11 H11 . 119.1(11)
C6 C5 C4 . 121.33(15)
C6 C5 H5 . 118.9(10)
C4 C5 H5 . 119.8(10)
C11 C10 C9 . 122.14(16)
C11 C10 H10 . 117.7(10)
C9 C10 H10 . 120.1(10)
C15 C20 C19 . 121.25(16)
C15 C20 H20 . 119.3(10)
C19 C20 H20 . 119.4(10)
C18 O2 C22 . 117.58(17)
C18 C19 C20 . 119.56(16)
C18 C19 H19 . 121.2(11)
C20 C19 H19 . 119.2(11)
C16 C17 C18 . 119.74(17)
C16 C17 H17 . 121.5(11)
C18 C17 H17 . 118.7(11)
C17 C16 C15 . 121.76(16)
C17 C16 H16 . 120.1(10)
C15 C16 H16 . 118.1(10)
O2 C18 C19 . 124.84(16)
O2 C18 C17 . 115.17(16)
C19 C18 C17 . 119.99(16)
O1 C21 H21A . 114.3(14)
O1 C21 H21B . 104.4(14)
H21A C21 H21B . 107(2)
O1 C21 H21C . 109.8(14)
H21A C21 H21C . 109(2)
H21B C21 H21C . 111.5(19)
O2 C22 H22A . 110.7(16)
O2 C22 H22B . 103.4(18)
H22A C22 H22B . 116(2)
O2 C22 H22C . 103.5(17)
H22A C22 H22C . 112(2)
H22B C22 H22C . 111(2)

loop_
_geom_bond_atom_site_label_1
_geom_bond_atom_site_label_2
_geom_bond_site_symmetry_2
_geom_bond_distance
_geom_bond_publ_flag
O1 C12 . 1.3660(19) ?
O1 C21 . 1.415(2) ?
C1 C2 . 1.389(2) ?
C1 C6 . 1.390(2) ?
C1 C1 2_775 1.478(3) ?
C8 C7 . 1.341(2) ?
C8 C9 . 1.478(2) ?
C8 C15 . 1.487(2) ?
C9 C10 . 1.383(2) ?
C9 C14 . 1.397(2) ?
C13 C12 . 1.376(2) ?
C13 C14 . 1.378(2) ?
C13 H13 . 0.969(18) ?
C12 C11 . 1.376(2) ?
C15 C20 . 1.380(2) ?
C15 C16 . 1.386(2) ?
C6 C5 . 1.372(2) ?
C6 H6 . 0.965(17) ?
C4 C5 . 1.388(2) ?
C4 C3 . 1.390(2) ?
C4 C7 . 1.465(2) ?
C2 C3 . 1.374(2) ?
C2 H2 . 0.971(18) ?
C7 H7 . 0.990(17) ?
C3 H3 . 0.970(18) ?
C14 H14 . 0.973(17) ?
C11 C10 . 1.379(2) ?
C11 H11 . 0.964(18) ?
C5 H5 . 0.959(17) ?
C10 H10 . 0.983(18) ?
C20 C19 . 1.386(2) ?
C20 H20 . 0.986(18) ?
O2 C18 . 1.365(2) ?
O2 C22 . 1.425(3) ?
C19 C18 . 1.372(3) ?
C19 H19 . 0.962(18) ?
C17 C16 . 1.367(2) ?
C17 C18 . 1.377(3) ?
C17 H17 . 0.98(2) ?
C16 H16 . 0.977(17) ?
C21 H21A . 1.01(3) ?
C21 H21B . 1.00(3) ?
C21 H21C . 1.03(2) ?
C22 H22A . 1.09(3) ?
C22 H22B . 0.96(3) ?
C22 H22C . 1.05(3) ?

loop_
_geom_torsion_atom_site_label_1
_geom_torsion_atom_site_label_2
_geom_torsion_atom_site_label_3
_geom_torsion_atom_site_label_4
_geom_torsion_site_symmetry_1
_geom_torsion_site_symmetry_3
_geom_torsion_site_symmetry_4
_geom_torsion
_geom_torsion_publ_flag
C21 O1 C12 C11 . . . 12.6(2) no
C21 O1 C12 C13 . . . -167.84(16) no
C22 O2 C18 C17 . . . 173.99(19) no
C22 O2 C18 C19 . . . -6.1(3) no
C6 C1 C1 C2 . 2_775 2_775 1.0(2) no
C6 C1 C1 C6 . 2_775 2_775 -180.00(15) no
C6 C1 C2 C3 . . . -0.5(2) no
C1 C1 C2 C3 2_775 . . -179.56(15) no
C2 C1 C6 C5 . . . 2.4(2) no
C1 C1 C6 C5 2_775 . . -178.54(15) no
C2 C1 C1 C2 . 2_775 2_775 180.00(15) yes
C2 C1 C1 C6 . 2_775 2_775 -1.0(2) no
C1 C2 C3 C4 . . . -2.4(2) no
C2 C3 C4 C7 . . . -178.38(15) no
C2 C3 C4 C5 . . . 3.2(2) no
C5 C4 C7 C8 . . . -31.7(3) no
C3 C4 C5 C6 . . . -1.3(2) no
C7 C4 C5 C6 . . . -179.63(15) no
C3 C4 C7 C8 . . . 150.00(17) yes
C4 C5 C6 C1 . . . -1.5(2) no
C4 C7 C8 C9 . . . 178.97(15) no
C4 C7 C8 C15 . . . -6.5(3) no
C15 C8 C9 C14 . . . -21.7(2) no
C7 C8 C15 C16 . . . -63.1(2) yes
C7 C8 C15 C20 . . . 113.84(19) no
C7 C8 C9 C10 . . . -24.7(2) yes
C7 C8 C9 C14 . . . 152.94(16) no
C15 C8 C9 C10 . . . 160.69(15) no
C9 C8 C15 C16 . . . 111.56(17) no
C9 C8 C15 C20 . . . -71.5(2) no
C8 C9 C10 C11 . . . 175.47(15) no
C10 C9 C14 C13 . . . 2.2(2) no
C14 C9 C10 C11 . . . -2.2(2) no
C8 C9 C14 C13 . . . -175.49(15) no
C9 C10 C11 C12 . . . 0.8(2) no
C10 C11 C12 C13 . . . 0.6(2) no
C10 C11 C12 O1 . . . -179.81(15) no
O1 C12 C13 C14 . . . 179.82(15) no
C11 C12 C13 C14 . . . -0.6(2) no
C12 C13 C14 C9 . . . -0.9(2) no
C8 C15 C20 C19 . . . -173.49(15) no
C20 C15 C16 C17 . . . -3.4(2) no
C8 C15 C16 C17 . . . 173.74(16) no
C16 C15 C20 C19 . . . 3.5(2) no
C15 C16 C17 C18 . . . 0.6(3) no
C16 C17 C18 O2 . . . -177.92(16) no
C16 C17 C18 C19 . . . 2.2(3) no
C17 C18 C19 C20 . . . -2.0(3) no
O2 C18 C19 C20 . . . 178.11(16) no
C18 C19 C20 C15 . . . -0.9(3) no
